data_4107102
loop_
_publ_author_name
'Andy M. Chapman'
'Mairi F. Haddow'
'Duncan F. Wass'

_publ_section_title
;
 Frustrated Lewis Pairs beyond the Main Group: Synthesis, Reactivity, and
 Small Molecule Activation with Cationic Zirconocene-Phosphinoaryloxide
 Complexes
;
_journal_name_full 'Journal of the American Chemical Society'
_journal_page_first 18463
_journal_page_last 18478
_journal_paper_doi 10.1021/ja207936p
_journal_volume 133
_journal_year 2011
_chemical_formula_moiety 'C35 H52 O2 P Zr, C24 B F20'
_chemical_formula_sum 'C59 H52 B F20 O2 P Zr'
_chemical_formula_weight 1306.01
_chemical_name_systematic
; 
 ? 
;
_space_group_IT_number 14
_symmetry_cell_setting monoclinic
_symmetry_space_group_name_Hall '-P 2ybc'
_symmetry_space_group_name_H-M 'P 1 21/c 1'
_atom_sites_solution_hydrogens geom
_atom_sites_solution_primary direct
_atom_sites_solution_secondary difmap
_audit_creation_method SHELXL-97
_cell_angle_alpha 90.00
_cell_angle_beta 94.068(2)
_cell_angle_gamma 90.00
_cell_formula_units_Z 4
_cell_length_a 10.6168(4)
_cell_length_b 15.6577(6)
_cell_length_c 34.2381(12)
_cell_measurement_reflns_used 9636
_cell_measurement_temperature 100(2)
_cell_measurement_theta_max 32.39
_cell_measurement_theta_min 2.21
_cell_volume 5677.2(4)
_computing_cell_refinement 'Bruker Apex II'
_computing_data_collection 'Bruker Apex II'
_computing_data_reduction 'Bruker SAINT'
_computing_molecular_graphics 'Bruker ShelXTL'
_computing_publication_material 'Bruker ShelXTL'
_computing_structure_refinement 'SHELXL-97 (Sheldrick, 2008)'
_computing_structure_solution 'SHELXS-97 (Sheldrick, 2008)'
_diffrn_ambient_temperature 100(2)
_diffrn_measured_fraction_theta_full 0.994
_diffrn_measured_fraction_theta_max 0.994
_diffrn_measurement_device_type 'Bruker Apex II kappa CCD area detector'
_diffrn_measurement_method 'phi and omega scans'
_diffrn_radiation_monochromator graphite
_diffrn_radiation_source 'fine-focus sealed tube'
_diffrn_radiation_type MoK\a
_diffrn_radiation_wavelength 0.71073
_diffrn_reflns_av_R_equivalents 0.0381
_diffrn_reflns_av_sigmaI/netI 0.0376
_diffrn_reflns_limit_h_max 16
_diffrn_reflns_limit_h_min -16
_diffrn_reflns_limit_k_max 23
_diffrn_reflns_limit_k_min -23
_diffrn_reflns_limit_l_max 51
_diffrn_reflns_limit_l_min -52
_diffrn_reflns_number 81599
_diffrn_reflns_theta_full 32.69
_diffrn_reflns_theta_max 32.69
_diffrn_reflns_theta_min 1.43
_exptl_absorpt_coefficient_mu 0.331
_exptl_absorpt_correction_T_max 0.7465
_exptl_absorpt_correction_T_min 0.6748
_exptl_absorpt_correction_type multi-scan
_exptl_absorpt_process_details 'SADABS V2008/1'
_exptl_crystal_colour red
_exptl_crystal_density_diffrn 1.528
_exptl_crystal_description plate
_exptl_crystal_F_000 2648
_exptl_crystal_size_max 0.23
_exptl_crystal_size_mid 0.21
_exptl_crystal_size_min 0.11
_refine_diff_density_max 1.431
_refine_diff_density_min -0.608
_refine_diff_density_rms 0.073
_refine_ls_extinction_method none
_refine_ls_goodness_of_fit_ref 1.101
_refine_ls_hydrogen_treatment constr
_refine_ls_matrix_type full
_refine_ls_number_parameters 773
_refine_ls_number_reflns 20748
_refine_ls_number_restraints 0
_refine_ls_restrained_S_all 1.101
_refine_ls_R_factor_all 0.0597
_refine_ls_R_factor_gt 0.0462
_refine_ls_shift/su_max 0.005
_refine_ls_shift/su_mean 0.000
_refine_ls_structure_factor_coef Fsqd
_refine_ls_weighting_details 'calc w=1/[\s^2^(Fo^2^)+(0.0356P)^2^+4.6855P] where P=(Fo^2^+2Fc^2^)/3'
_refine_ls_weighting_scheme calc
_refine_ls_wR_factor_gt 0.1012
_refine_ls_wR_factor_ref 0.1064
_reflns_number_gt 17067
_reflns_number_total 20748
_reflns_threshold_expression >2sigma(I)
_cod_data_source_file ja207936p_si_007.cif
_cod_data_source_block amc233co_0m
_cod_database_code 4107102

loop_
_symmetry_equiv_pos_as_xyz
'x, y, z'
'-x, y+1/2, -z+1/2'
'-x, -y, -z'
'x, -y-1/2, z-1/2'

loop_
_atom_site_label
_atom_site_type_symbol
_atom_site_fract_x
_atom_site_fract_y
_atom_site_fract_z
_atom_site_U_iso_or_equiv
_atom_site_adp_type
_atom_site_occupancy
_atom_site_symmetry_multiplicity
_atom_site_calc_flag
_atom_site_refinement_flags
Zr1 Zr 0.652846(14) 0.266129(10) 0.845091(4) 0.01437(4) Uani 1 1 d .
P1 P 0.59766(4) 0.22287(3) 0.971681(12) 0.01745(8) Uani 1 1 d .
O1 O 0.65493(11) 0.31824(8) 0.89694(3) 0.0181(2) Uani 1 1 d .
O2 O 0.66437(15) 0.06429(9) 0.88802(4) 0.0327(3) Uani 1 1 d .
C1 C 0.87732(15) 0.21346(11) 0.84056(5) 0.0178(3) Uani 1 1 d .
C2 C 0.82109(16) 0.21476(11) 0.80128(5) 0.0177(3) Uani 1 1 d .
C3 C 0.79783(16) 0.30173(11) 0.79094(5) 0.0191(3) Uani 1 1 d .
C4 C 0.83497(16) 0.35322(11) 0.82432(5) 0.0189(3) Uani 1 1 d .
C5 C 0.88706(15) 0.29890(11) 0.85434(5) 0.0184(3) Uani 1 1 d .
C6 C 0.93957(17) 0.13689(12) 0.85995(6) 0.0247(4) Uani 1 1 d .
H6A H 1.0289 0.1357 0.8545 0.037 Uiso 1 1 calc R
H6B H 0.8980 0.0848 0.8497 0.037 Uiso 1 1 calc R
H6C H 0.9324 0.1402 0.8883 0.037 Uiso 1 1 calc R
C7 C 0.80972(19) 0.13792(12) 0.77488(6) 0.0249(4) Uani 1 1 d .
H7A H 0.7577 0.1523 0.7510 0.037 Uiso 1 1 calc R
H7B H 0.7702 0.0910 0.7885 0.037 Uiso 1 1 calc R
H7C H 0.8939 0.1204 0.7680 0.037 Uiso 1 1 calc R
C8 C 0.77281(18) 0.33786(14) 0.75052(5) 0.0266(4) Uani 1 1 d .
H8A H 0.8500 0.3643 0.7421 0.040 Uiso 1 1 calc R
H8B H 0.7059 0.3810 0.7507 0.040 Uiso 1 1 calc R
H8C H 0.7461 0.2919 0.7323 0.040 Uiso 1 1 calc R
C9 C 0.83644(19) 0.44908(12) 0.82465(6) 0.0280(4) Uani 1 1 d .
H9A H 0.8613 0.4694 0.8512 0.042 Uiso 1 1 calc R
H9B H 0.7520 0.4706 0.8165 0.042 Uiso 1 1 calc R
H9C H 0.8970 0.4698 0.8065 0.042 Uiso 1 1 calc R
C10 C 0.95360(18) 0.32801(13) 0.89233(5) 0.0258(4) Uani 1 1 d .
H10A H 1.0300 0.3597 0.8869 0.039 Uiso 1 1 calc R
H10B H 0.9767 0.2782 0.9086 0.039 Uiso 1 1 calc R
H10C H 0.8973 0.3651 0.9062 0.039 Uiso 1 1 calc R
C11 C 0.42469(15) 0.22174(11) 0.84707(5) 0.0179(3) Uani 1 1 d .
C12 C 0.42675(15) 0.31190(11) 0.84453(5) 0.0197(3) Uani 1 1 d .
C13 C 0.46903(17) 0.33429(13) 0.80728(6) 0.0244(4) Uani 1 1 d .
C14 C 0.48793(17) 0.25716(14) 0.78633(5) 0.0248(4) Uani 1 1 d .
C15 C 0.46480(16) 0.18776(12) 0.81102(5) 0.0211(3) Uani 1 1 d .
C16 C 0.37361(18) 0.17161(13) 0.87986(6) 0.0248(4) Uani 1 1 d .
H16A H 0.4190 0.1877 0.9047 0.037 Uiso 1 1 calc R
H16B H 0.3850 0.1104 0.8752 0.037 Uiso 1 1 calc R
H16C H 0.2835 0.1840 0.8811 0.037 Uiso 1 1 calc R
C17 C 0.38417(18) 0.37293(13) 0.87482(7) 0.0294(4) Uani 1 1 d .
H17A H 0.2935 0.3839 0.8699 0.044 Uiso 1 1 calc R
H17B H 0.4308 0.4267 0.8733 0.044 Uiso 1 1 calc R
H17C H 0.4004 0.3479 0.9009 0.044 Uiso 1 1 calc R
C18 C 0.4688(2) 0.42423(15) 0.79128(8) 0.0396(6) Uani 1 1 d .
H18A H 0.3827 0.4401 0.7819 0.059 Uiso 1 1 calc R
H18B H 0.5240 0.4272 0.7696 0.059 Uiso 1 1 calc R
H18C H 0.4996 0.4637 0.8120 0.059 Uiso 1 1 calc R
C19 C 0.5000(2) 0.24946(19) 0.74310(6) 0.0414(6) Uani 1 1 d .
H19A H 0.5627 0.2055 0.7382 0.062 Uiso 1 1 calc R
H19B H 0.5271 0.3043 0.7328 0.062 Uiso 1 1 calc R
H19C H 0.4182 0.2335 0.7301 0.062 Uiso 1 1 calc R
C20 C 0.4625(2) 0.09525(14) 0.79892(7) 0.0320(4) Uani 1 1 d .
H20A H 0.3857 0.0839 0.7821 0.048 Uiso 1 1 calc R
H20B H 0.4634 0.0590 0.8223 0.048 Uiso 1 1 calc R
H20C H 0.5368 0.0827 0.7845 0.048 Uiso 1 1 calc R
C21 C 0.65629(15) 0.36926(10) 0.92912(5) 0.0163(3) Uani 1 1 d .
C22 C 0.68242(18) 0.45581(11) 0.92386(5) 0.0220(3) Uani 1 1 d .
H22 H 0.6968 0.4765 0.8985 0.026 Uiso 1 1 calc R
C23 C 0.68746(19) 0.51159(11) 0.95529(6) 0.0253(4) Uani 1 1 d .
H23 H 0.7057 0.5703 0.9515 0.030 Uiso 1 1 calc R
C24 C 0.66577(19) 0.48141(12) 0.99227(6) 0.0259(4) Uani 1 1 d .
H24 H 0.6699 0.5192 1.0140 0.031 Uiso 1 1 calc R
C25 C 0.63807(19) 0.39602(11) 0.99735(5) 0.0228(3) Uani 1 1 d .
H25 H 0.6227 0.3763 1.0228 0.027 Uiso 1 1 calc R
C26 C 0.63180(16) 0.33705(10) 0.96617(5) 0.0173(3) Uani 1 1 d .
C27 C 0.74417(18) 0.18395(11) 1.00084(5) 0.0218(3) Uani 1 1 d .
C28 C 0.84860(19) 0.19201(13) 0.97223(6) 0.0283(4) Uani 1 1 d .
H28A H 0.8634 0.2525 0.9668 0.043 Uiso 1 1 calc R
H28B H 0.8225 0.1624 0.9478 0.043 Uiso 1 1 calc R
H28C H 0.9266 0.1662 0.9839 0.043 Uiso 1 1 calc R
C29 C 0.7900(2) 0.23142(14) 1.03840(6) 0.0317(4) Uani 1 1 d .
H29A H 0.8693 0.2060 1.0492 0.048 Uiso 1 1 calc R
H29B H 0.7261 0.2268 1.0576 0.048 Uiso 1 1 calc R
H29C H 0.8038 0.2917 1.0324 0.048 Uiso 1 1 calc R
C30 C 0.7248(2) 0.08886(12) 1.00980(6) 0.0283(4) Uani 1 1 d .
H30A H 0.8065 0.0626 1.0177 0.042 Uiso 1 1 calc R
H30B H 0.6872 0.0602 0.9863 0.042 Uiso 1 1 calc R
H30C H 0.6684 0.0832 1.0311 0.042 Uiso 1 1 calc R
C31 C 0.45534(18) 0.21609(11) 1.00219(5) 0.0231(3) Uani 1 1 d .
C32 C 0.3567(2) 0.27979(13) 0.98494(6) 0.0297(4) Uani 1 1 d .
H32A H 0.2778 0.2725 0.9978 0.044 Uiso 1 1 calc R
H32B H 0.3411 0.2694 0.9568 0.044 Uiso 1 1 calc R
H32C H 0.3880 0.3382 0.9892 0.044 Uiso 1 1 calc R
C33 C 0.4012(2) 0.12539(13) 0.99582(6) 0.0291(4) Uani 1 1 d .
H33A H 0.4614 0.0835 1.0074 0.044 Uiso 1 1 calc R
H33B H 0.3865 0.1143 0.9677 0.044 Uiso 1 1 calc R
H33C H 0.3212 0.1207 1.0083 0.044 Uiso 1 1 calc R
C34 C 0.4751(2) 0.23125(14) 1.04650(6) 0.0328(4) Uani 1 1 d .
H34A H 0.5122 0.2879 1.0514 0.049 Uiso 1 1 calc R
H34B H 0.5320 0.1875 1.0582 0.049 Uiso 1 1 calc R
H34C H 0.3936 0.2280 1.0582 0.049 Uiso 1 1 calc R
C35 C 0.66127(17) 0.12914(12) 0.87393(5) 0.0220(3) Uani 1 1 d .
F1 F 0.21707(10) 0.37105(7) 0.58256(3) 0.0233(2) Uani 1 1 d .
F2 F 0.09333(12) 0.49316(8) 0.54318(3) 0.0318(3) Uani 1 1 d .
F3 F -0.13015(12) 0.55435(7) 0.56637(4) 0.0317(3) Uani 1 1 d .
F4 F -0.23491(11) 0.47973(8) 0.62823(4) 0.0355(3) Uani 1 1 d .
F5 F -0.11725(10) 0.35197(7) 0.66711(3) 0.0245(2) Uani 1 1 d .
F6 F 0.13257(10) 0.19992(7) 0.57615(3) 0.0224(2) Uani 1 1 d .
F7 F -0.00904(12) 0.07447(8) 0.54388(3) 0.0317(3) Uani 1 1 d .
F8 F -0.19122(12) -0.00083(8) 0.58448(4) 0.0339(3) Uani 1 1 d .
F9 F -0.22763(10) 0.05402(7) 0.65860(4) 0.0286(2) Uani 1 1 d .
F10 F -0.08907(10) 0.17741(7) 0.69127(3) 0.0224(2) Uani 1 1 d .
F11 F 0.09494(11) 0.43832(7) 0.70170(4) 0.0288(2) Uani 1 1 d .
F12 F 0.11101(13) 0.44759(10) 0.77867(4) 0.0425(3) Uani 1 1 d .
F13 F 0.14239(11) 0.30346(11) 0.82375(3) 0.0434(4) Uani 1 1 d .
F14 F 0.16625(12) 0.14948(10) 0.78822(4) 0.0381(3) Uani 1 1 d .
F15 F 0.16381(11) 0.13899(7) 0.71059(3) 0.0257(2) Uani 1 1 d .
F16 F 0.31037(10) 0.40926(6) 0.66160(3) 0.0232(2) Uani 1 1 d .
F17 F 0.55822(11) 0.39722(8) 0.65669(4) 0.0306(3) Uani 1 1 d .
F18 F 0.66685(10) 0.24438(8) 0.64044(4) 0.0322(3) Uani 1 1 d .
F19 F 0.51776(11) 0.10295(7) 0.63063(4) 0.0311(3) Uani 1 1 d .
F20 F 0.27223(10) 0.11216(6) 0.63611(3) 0.0223(2) Uani 1 1 d .
C36 C 0.05870(15) 0.35559(10) 0.62816(5) 0.0162(3) Uani 1 1 d .
C37 C 0.10478(16) 0.39436(11) 0.59562(5) 0.0184(3) Uani 1 1 d .
C38 C 0.04228(17) 0.45872(11) 0.57427(5) 0.0219(3) Uani 1 1 d .
C39 C -0.07152(17) 0.48884(11) 0.58547(6) 0.0227(3) Uani 1 1 d .
C40 C -0.12367(16) 0.45147(11) 0.61702(6) 0.0235(3) Uani 1 1 d .
C41 C -0.05969(16) 0.38614(11) 0.63679(5) 0.0195(3) Uani 1 1 d .
C42 C 0.03483(15) 0.19371(10) 0.63627(5) 0.0162(3) Uani 1 1 d .
C43 C 0.04586(16) 0.16412(11) 0.59825(5) 0.0181(3) Uani 1 1 d .
C44 C -0.02643(17) 0.09950(11) 0.58062(5) 0.0219(3) Uani 1 1 d .
C45 C -0.11903(18) 0.06155(11) 0.60101(6) 0.0236(3) Uani 1 1 d .
C46 C -0.13723(16) 0.08939(11) 0.63825(6) 0.0215(3) Uani 1 1 d .
C47 C -0.06179(15) 0.15430(10) 0.65481(5) 0.0178(3) Uani 1 1 d .
C48 C 0.12332(15) 0.28688(11) 0.70124(5) 0.0183(3) Uani 1 1 d .
C49 C 0.11371(16) 0.36375(12) 0.72112(5) 0.0229(3) Uani 1 1 d .
C50 C 0.12119(17) 0.37049(15) 0.76179(6) 0.0293(4) Uani 1 1 d .
C51 C 0.13770(17) 0.29882(17) 0.78447(5) 0.0314(5) Uani 1 1 d .
C52 C 0.15013(17) 0.22065(14) 0.76651(5) 0.0269(4) Uani 1 1 d .
C53 C 0.14551(16) 0.21703(12) 0.72605(5) 0.0214(3) Uani 1 1 d .
C54 C 0.27489(15) 0.26241(10) 0.64738(4) 0.0149(3) Uani 1 1 d .
C55 C 0.35711(15) 0.33146(10) 0.65294(5) 0.0167(3) Uani 1 1 d .
C56 C 0.48640(16) 0.32710(11) 0.65075(5) 0.0194(3) Uani 1 1 d .
C57 C 0.54156(16) 0.24994(12) 0.64310(5) 0.0209(3) Uani 1 1 d .
C58 C 0.46630(16) 0.17882(11) 0.63827(5) 0.0194(3) Uani 1 1 d .
C59 C 0.33669(15) 0.18626(10) 0.64065(5) 0.0163(3) Uani 1 1 d .
B1 B 0.12259(17) 0.27443(11) 0.65321(5) 0.0153(3) Uani 1 1 d .

loop_
_atom_site_aniso_label
_atom_site_aniso_U_11
_atom_site_aniso_U_22
_atom_site_aniso_U_33
_atom_site_aniso_U_23
_atom_site_aniso_U_13
_atom_site_aniso_U_12
Zr1 0.01376(7) 0.01525(7) 0.01427(6) 0.00191(5) 0.00208(5) 0.00176(5)
P1 0.0249(2) 0.01268(18) 0.01501(17) -0.00039(14) 0.00313(15) -0.00178(15)
O1 0.0212(6) 0.0180(5) 0.0154(5) 0.0002(4) 0.0039(4) 0.0011(4)
O2 0.0422(9) 0.0218(7) 0.0341(8) 0.0043(6) 0.0028(6) 0.0031(6)
C1 0.0152(7) 0.0191(7) 0.0195(7) 0.0023(6) 0.0030(6) 0.0041(6)
C2 0.0167(7) 0.0193(7) 0.0175(7) 0.0006(5) 0.0042(6) 0.0036(6)
C3 0.0172(7) 0.0218(8) 0.0188(7) 0.0049(6) 0.0053(6) 0.0029(6)
C4 0.0170(7) 0.0174(7) 0.0232(8) 0.0027(6) 0.0068(6) 0.0010(6)
C5 0.0136(7) 0.0219(8) 0.0201(7) 0.0001(6) 0.0036(6) 0.0000(6)
C6 0.0209(8) 0.0270(9) 0.0265(8) 0.0076(7) 0.0030(7) 0.0094(7)
C7 0.0275(9) 0.0235(8) 0.0245(8) -0.0042(7) 0.0065(7) 0.0031(7)
C8 0.0230(8) 0.0355(10) 0.0219(8) 0.0113(7) 0.0052(7) 0.0040(7)
C9 0.0299(9) 0.0177(8) 0.0380(10) 0.0018(7) 0.0130(8) 0.0012(7)
C10 0.0202(8) 0.0330(10) 0.0241(8) -0.0033(7) 0.0008(7) -0.0034(7)
C11 0.0152(7) 0.0194(7) 0.0191(7) -0.0021(6) 0.0008(6) -0.0009(6)
C12 0.0136(7) 0.0192(7) 0.0261(8) 0.0002(6) 0.0004(6) 0.0023(6)
C13 0.0161(7) 0.0275(9) 0.0289(9) 0.0108(7) -0.0018(6) 0.0035(7)
C14 0.0168(7) 0.0397(10) 0.0178(7) 0.0045(7) -0.0009(6) 0.0017(7)
C15 0.0182(7) 0.0243(8) 0.0205(7) -0.0037(6) -0.0007(6) 0.0001(6)
C16 0.0222(8) 0.0274(9) 0.0252(8) 0.0037(7) 0.0041(7) -0.0064(7)
C17 0.0188(8) 0.0251(9) 0.0443(11) -0.0098(8) 0.0028(8) 0.0035(7)
C18 0.0249(10) 0.0373(12) 0.0563(14) 0.0267(11) 0.0021(9) 0.0073(9)
C19 0.0258(10) 0.0794(19) 0.0183(8) 0.0041(10) -0.0022(7) -0.0061(11)
C20 0.0288(10) 0.0311(10) 0.0356(10) -0.0151(8) -0.0023(8) -0.0015(8)
C21 0.0167(7) 0.0152(7) 0.0173(7) -0.0001(5) 0.0023(6) 0.0005(6)
C22 0.0261(8) 0.0170(7) 0.0235(8) 0.0031(6) 0.0059(7) -0.0006(6)
C23 0.0305(9) 0.0142(7) 0.0314(9) 0.0001(6) 0.0034(8) -0.0026(7)
C24 0.0346(10) 0.0172(8) 0.0258(9) -0.0051(6) 0.0009(7) -0.0008(7)
C25 0.0335(9) 0.0165(7) 0.0184(7) -0.0011(6) 0.0030(7) -0.0015(7)
C26 0.0222(8) 0.0132(7) 0.0167(7) 0.0006(5) 0.0027(6) -0.0011(6)
C27 0.0301(9) 0.0165(7) 0.0186(7) 0.0003(6) -0.0003(6) -0.0004(7)
C28 0.0263(9) 0.0275(9) 0.0313(9) 0.0031(7) 0.0022(7) 0.0038(8)
C29 0.0406(11) 0.0270(9) 0.0260(9) -0.0037(8) -0.0079(8) 0.0010(9)
C30 0.0407(11) 0.0176(8) 0.0261(9) 0.0044(7) 0.0000(8) 0.0015(8)
C31 0.0308(9) 0.0200(8) 0.0194(7) -0.0011(6) 0.0082(7) -0.0050(7)
C32 0.0303(10) 0.0255(9) 0.0345(10) -0.0034(7) 0.0112(8) 0.0001(8)
C33 0.0364(10) 0.0232(9) 0.0288(9) -0.0013(7) 0.0099(8) -0.0088(8)
C34 0.0440(12) 0.0355(10) 0.0204(8) -0.0042(8) 0.0125(8) -0.0109(9)
C35 0.0203(8) 0.0219(8) 0.0238(8) -0.0012(6) 0.0014(6) 0.0019(6)
F1 0.0220(5) 0.0253(5) 0.0235(5) 0.0052(4) 0.0081(4) 0.0031(4)
F2 0.0379(7) 0.0278(6) 0.0298(6) 0.0130(5) 0.0030(5) -0.0019(5)
F3 0.0319(6) 0.0166(5) 0.0445(7) 0.0048(5) -0.0125(5) 0.0030(5)
F4 0.0193(5) 0.0275(6) 0.0602(9) 0.0027(6) 0.0063(5) 0.0086(5)
F5 0.0183(5) 0.0247(5) 0.0315(6) 0.0018(4) 0.0089(4) -0.0004(4)
F6 0.0244(5) 0.0233(5) 0.0200(5) -0.0022(4) 0.0054(4) -0.0043(4)
F7 0.0396(7) 0.0307(6) 0.0242(5) -0.0096(5) -0.0024(5) -0.0055(5)
F8 0.0363(7) 0.0258(6) 0.0374(6) -0.0008(5) -0.0119(5) -0.0148(5)
F9 0.0207(5) 0.0271(6) 0.0375(6) 0.0113(5) -0.0011(5) -0.0106(4)
F10 0.0198(5) 0.0256(5) 0.0226(5) 0.0009(4) 0.0060(4) -0.0047(4)
F11 0.0315(6) 0.0203(5) 0.0352(6) -0.0103(4) 0.0055(5) -0.0024(5)
F12 0.0327(7) 0.0560(9) 0.0391(7) -0.0319(6) 0.0043(5) -0.0037(6)
F13 0.0217(6) 0.0928(12) 0.0158(5) -0.0115(6) 0.0008(4) -0.0038(7)
F14 0.0284(6) 0.0618(9) 0.0238(6) 0.0170(6) -0.0004(5) -0.0017(6)
F15 0.0294(6) 0.0229(5) 0.0244(5) 0.0038(4) 0.0005(4) 0.0003(4)
F16 0.0207(5) 0.0147(5) 0.0346(6) -0.0048(4) 0.0044(4) -0.0024(4)
F17 0.0193(5) 0.0270(6) 0.0459(7) -0.0054(5) 0.0038(5) -0.0107(4)
F18 0.0120(5) 0.0404(7) 0.0444(7) -0.0037(5) 0.0028(5) 0.0018(5)
F19 0.0226(5) 0.0249(6) 0.0455(7) -0.0066(5) 0.0010(5) 0.0097(4)
F20 0.0207(5) 0.0134(4) 0.0329(6) -0.0027(4) 0.0019(4) 0.0002(4)
C36 0.0147(7) 0.0133(7) 0.0209(7) -0.0024(5) 0.0020(6) -0.0017(5)
C37 0.0172(7) 0.0168(7) 0.0211(7) -0.0008(6) 0.0019(6) -0.0010(6)
C38 0.0244(8) 0.0173(7) 0.0235(8) 0.0026(6) -0.0016(7) -0.0045(6)
C39 0.0219(8) 0.0124(7) 0.0322(9) -0.0002(6) -0.0087(7) -0.0011(6)
C40 0.0159(7) 0.0181(8) 0.0362(10) -0.0025(7) -0.0009(7) 0.0015(6)
C41 0.0178(7) 0.0151(7) 0.0257(8) -0.0015(6) 0.0025(6) -0.0024(6)
C42 0.0152(7) 0.0134(7) 0.0200(7) 0.0011(5) 0.0013(6) -0.0004(5)
C43 0.0173(7) 0.0161(7) 0.0209(7) 0.0000(6) 0.0008(6) -0.0018(6)
C44 0.0243(8) 0.0189(8) 0.0218(8) -0.0023(6) -0.0049(6) -0.0003(6)
C45 0.0232(8) 0.0167(7) 0.0293(9) 0.0007(6) -0.0085(7) -0.0053(6)
C46 0.0159(7) 0.0176(7) 0.0305(9) 0.0078(6) -0.0027(6) -0.0028(6)
C47 0.0161(7) 0.0162(7) 0.0209(7) 0.0026(6) -0.0001(6) 0.0000(6)
C48 0.0138(7) 0.0224(8) 0.0190(7) -0.0035(6) 0.0042(6) -0.0035(6)
C49 0.0171(7) 0.0273(9) 0.0246(8) -0.0077(7) 0.0045(6) -0.0039(7)
C50 0.0167(8) 0.0447(12) 0.0269(9) -0.0189(8) 0.0039(7) -0.0048(8)
C51 0.0139(7) 0.0644(14) 0.0159(7) -0.0072(8) 0.0012(6) -0.0052(8)
C52 0.0152(7) 0.0454(12) 0.0200(8) 0.0049(7) 0.0010(6) -0.0041(7)
C53 0.0163(7) 0.0294(9) 0.0186(7) -0.0003(6) 0.0025(6) -0.0026(6)
C54 0.0152(6) 0.0150(6) 0.0147(6) -0.0002(5) 0.0023(5) -0.0016(6)
C55 0.0165(7) 0.0153(7) 0.0185(7) -0.0003(5) 0.0026(6) -0.0013(6)
C56 0.0167(7) 0.0218(8) 0.0196(7) -0.0004(6) 0.0005(6) -0.0051(6)
C57 0.0125(7) 0.0295(9) 0.0206(7) -0.0006(6) 0.0014(6) 0.0007(6)
C58 0.0176(7) 0.0213(8) 0.0192(7) -0.0011(6) 0.0000(6) 0.0047(6)
C59 0.0167(7) 0.0158(7) 0.0162(7) -0.0008(5) 0.0007(5) -0.0014(6)
B1 0.0147(7) 0.0143(7) 0.0172(7) 0.0002(6) 0.0030(6) -0.0014(6)

loop_
_atom_type_symbol
_atom_type_description
_atom_type_scat_dispersion_real
_atom_type_scat_dispersion_imag
_atom_type_scat_source
C C 0.0033 0.0016 'International Tables Vol C Tables 4.2.6.8 and 6.1.1.4'
H H 0.0000 0.0000 'International Tables Vol C Tables 4.2.6.8 and 6.1.1.4'
B B 0.0013 0.0007 'International Tables Vol C Tables 4.2.6.8 and 6.1.1.4'
O O 0.0106 0.0060 'International Tables Vol C Tables 4.2.6.8 and 6.1.1.4'
F F 0.0171 0.0103 'International Tables Vol C Tables 4.2.6.8 and 6.1.1.4'
P P 0.1023 0.0942 'International Tables Vol C Tables 4.2.6.8 and 6.1.1.4'
Zr Zr -2.9673 0.5597 'International Tables Vol C Tables 4.2.6.8 and 6.1.1.4'

loop_
_geom_angle_atom_site_label_1
_geom_angle_atom_site_label_2
_geom_angle_atom_site_label_3
_geom_angle
O1 Zr1 C35 90.10(6)
O1 Zr1 C13 104.49(6)
C35 Zr1 C13 127.51(6)
O1 Zr1 C12 80.58(5)
C35 Zr1 C12 105.73(6)
C13 Zr1 C12 33.09(6)
O1 Zr1 C4 94.09(5)
C35 Zr1 C4 127.24(6)
C13 Zr1 C4 102.12(6)
C12 Zr1 C4 126.85(6)
O1 Zr1 C11 92.27(5)
C35 Zr1 C11 75.32(6)
C13 Zr1 C11 54.35(6)
C12 Zr1 C11 32.67(5)
C4 Zr1 C11 156.46(6)
O1 Zr1 C5 81.61(5)
C35 Zr1 C5 97.12(6)
C13 Zr1 C5 134.40(6)
C12 Zr1 C5 150.90(6)
C4 Zr1 C5 32.58(6)
C11 Zr1 C5 170.35(5)
O1 Zr1 C1 103.97(5)
C35 Zr1 C1 73.88(6)
C13 Zr1 C1 143.93(6)
C12 Zr1 C1 175.41(6)
C4 Zr1 C1 54.08(5)
C11 Zr1 C1 145.00(5)
C5 Zr1 C1 32.50(5)
O1 Zr1 C2 134.86(5)
C35 Zr1 C2 87.25(6)
C13 Zr1 C2 112.60(6)
C12 Zr1 C2 143.04(6)
C4 Zr1 C2 54.36(5)
C11 Zr1 C2 130.08(6)
C5 Zr1 C2 54.15(6)
C1 Zr1 C2 32.75(5)
O1 Zr1 C15 125.04(5)
C35 Zr1 C15 76.09(6)
C13 Zr1 C15 54.06(6)
C12 Zr1 C15 54.27(6)
C4 Zr1 C15 136.44(6)
C11 Zr1 C15 32.84(5)
C5 Zr1 C15 151.86(5)
C1 Zr1 C15 121.55(6)
C2 Zr1 C15 97.91(6)
O1 Zr1 C3 126.89(6)
C35 Zr1 C3 119.68(6)
C13 Zr1 C3 91.11(6)
C12 Zr1 C3 123.97(6)
C4 Zr1 C3 32.82(6)
C11 Zr1 C3 135.09(6)
C5 Zr1 C3 53.88(6)
C1 Zr1 C3 53.80(5)
C2 Zr1 C3 32.45(5)
C15 Zr1 C3 105.38(6)
O1 Zr1 C14 134.13(6)
C35 Zr1 C14 106.30(7)
C13 Zr1 C14 32.58(7)
C12 Zr1 C14 53.94(6)
C4 Zr1 C14 107.64(6)
C11 Zr1 C14 53.55(6)
C5 Zr1 C14 135.61(5)
C1 Zr1 C14 121.60(6)
C2 Zr1 C14 89.37(6)
C15 Zr1 C14 31.88(6)
C3 Zr1 C14 81.73(6)
C26 P1 C27 101.96(8)
C26 P1 C31 106.34(8)
C27 P1 C31 110.40(8)
C21 O1 Zr1 168.74(11)
C5 C1 C2 108.32(14)
C5 C1 C6 125.89(16)
C2 C1 C6 124.59(15)
C5 C1 Zr1 73.74(9)
C2 C1 Zr1 73.86(9)
C6 C1 Zr1 128.22(11)
C3 C2 C1 107.47(15)
C3 C2 C7 127.60(16)
C1 C2 C7 124.27(15)
C3 C2 Zr1 74.19(9)
C1 C2 Zr1 73.38(9)
C7 C2 Zr1 125.28(12)
C2 C3 C4 107.88(15)
C2 C3 C8 127.28(16)
C4 C3 C8 123.01(16)
C2 C3 Zr1 73.36(9)
C4 C3 Zr1 71.89(9)
C8 C3 Zr1 132.47(12)
C5 C4 C3 108.22(15)
C5 C4 C9 126.29(17)
C3 C4 C9 124.84(16)
C5 C4 Zr1 74.76(9)
C3 C4 Zr1 75.29(9)
C9 C4 Zr1 123.30(11)
C4 C5 C1 108.01(15)
C4 C5 C10 125.47(17)
C1 C5 C10 126.21(16)
C4 C5 Zr1 72.66(10)
C1 C5 Zr1 73.76(9)
C10 C5 Zr1 124.38(11)
C12 C11 C15 108.06(15)
C12 C11 C16 125.12(15)
C15 C11 C16 126.40(16)
C12 C11 Zr1 72.83(9)
C15 C11 Zr1 74.66(10)
C16 C11 Zr1 124.18(12)
C11 C12 C13 107.91(15)
C11 C12 C17 125.82(16)
C13 C12 C17 126.16(17)
C11 C12 Zr1 74.51(10)
C13 C12 Zr1 73.42(10)
C17 C12 Zr1 120.78(12)
C12 C13 C14 107.84(16)
C12 C13 C18 124.13(19)
C14 C13 C18 127.12(19)
C12 C13 Zr1 73.49(10)
C14 C13 Zr1 76.51(10)
C18 C13 Zr1 124.48(14)
C15 C14 C13 108.33(15)
C15 C14 C19 124.1(2)
C13 C14 C19 126.1(2)
C15 C14 Zr1 73.21(10)
C13 C14 Zr1 70.91(10)
C19 C14 Zr1 132.40(13)
C14 C15 C11 107.75(16)
C14 C15 C20 125.22(17)
C11 C15 C20 126.34(17)
C14 C15 Zr1 74.91(11)
C11 C15 Zr1 72.49(10)
C20 C15 Zr1 125.79(13)
O1 C21 C22 117.13(14)
O1 C21 C26 121.87(14)
C22 C21 C26 121.00(15)
C23 C22 C21 120.59(16)
C22 C23 C24 119.69(16)
C25 C24 C23 119.69(17)
C24 C25 C26 122.50(16)
C21 C26 C25 116.52(15)
C21 C26 P1 119.49(12)
C25 C26 P1 123.98(12)
C29 C27 C28 107.13(17)
C29 C27 C30 109.94(16)
C28 C27 C30 108.64(15)
C29 C27 P1 119.14(13)
C28 C27 P1 103.94(12)
C30 C27 P1 107.54(13)
C32 C31 C34 108.75(16)
C32 C31 C33 107.86(17)
C34 C31 C33 107.79(15)
C32 C31 P1 107.46(12)
C34 C31 P1 118.46(14)
C33 C31 P1 106.08(12)
O2 C35 Zr1 179.12(16)
C37 C36 C41 113.21(15)
C37 C36 B1 126.74(14)
C41 C36 B1 119.77(14)
F1 C37 C38 114.95(15)
F1 C37 C36 121.09(15)
C38 C37 C36 123.95(16)
F2 C38 C39 119.70(16)
F2 C38 C37 120.37(16)
C39 C38 C37 119.92(16)
F3 C39 C38 120.71(17)
F3 C39 C40 120.46(17)
C38 C39 C40 118.83(16)
F4 C40 C39 119.64(17)
F4 C40 C41 121.12(17)
C39 C40 C41 119.24(16)
F5 C41 C40 115.91(15)
F5 C41 C36 119.33(15)
C40 C41 C36 124.74(16)
C47 C42 C43 113.12(15)
C47 C42 B1 126.62(14)
C43 C42 B1 119.98(13)
F6 C43 C44 115.95(15)
F6 C43 C42 119.30(14)
C44 C43 C42 124.74(15)
F7 C44 C45 119.90(16)
F7 C44 C43 120.90(16)
C45 C44 C43 119.19(16)
F8 C45 C46 120.57(17)
F8 C45 C44 120.41(17)
C46 C45 C44 119.01(16)
F9 C46 C45 120.18(16)
F9 C46 C47 120.10(17)
C45 C46 C47 119.71(16)
F10 C47 C42 121.14(15)
F10 C47 C46 114.70(14)
C42 C47 C46 124.16(16)
C49 C48 C53 113.32(16)
C49 C48 B1 126.37(16)
C53 C48 B1 120.09(15)
F11 C49 C48 121.37(16)
F11 C49 C50 114.98(17)
C48 C49 C50 123.65(19)
F12 C50 C51 120.18(18)
F12 C50 C49 119.8(2)
C51 C50 C49 120.05(18)
F13 C51 C50 121.2(2)
F13 C51 C52 119.7(2)
C50 C51 C52 119.13(17)
F14 C52 C51 120.10(17)
F14 C52 C53 120.92(19)
C51 C52 C53 118.98(19)
F15 C53 C52 115.68(17)
F15 C53 C48 119.56(15)
C52 C53 C48 124.76(18)
C59 C54 C55 112.96(14)
C59 C54 B1 126.55(14)
C55 C54 B1 120.21(14)
F16 C55 C56 115.89(14)
F16 C55 C54 119.42(14)
C56 C55 C54 124.69(15)
F17 C56 C57 120.10(15)
F17 C56 C55 120.44(16)
C57 C56 C55 119.45(16)
F18 C57 C58 120.66(16)
F18 C57 C56 120.46(16)
C58 C57 C56 118.88(15)
F19 C58 C57 120.00(15)
F19 C58 C59 120.31(16)
C57 C58 C59 119.67(16)
F20 C59 C54 121.03(14)
F20 C59 C58 114.66(14)
C54 C59 C58 124.31(15)
C42 B1 C36 101.87(13)
C42 B1 C54 113.75(13)
C36 B1 C54 113.19(12)
C42 B1 C48 113.70(13)
C36 B1 C48 113.46(13)
C54 B1 C48 101.40(13)

loop_
_geom_bond_atom_site_label_1
_geom_bond_atom_site_label_2
_geom_bond_distance
Zr1 O1 1.9524(12)
Zr1 C35 2.3603(18)
Zr1 C13 2.5029(18)
Zr1 C12 2.5039(16)
Zr1 C4 2.5097(16)
Zr1 C11 2.5255(17)
Zr1 C5 2.5367(17)
Zr1 C1 2.5369(16)
Zr1 C2 2.5432(15)
Zr1 C15 2.5539(18)
Zr1 C3 2.5539(16)
Zr1 C14 2.5756(18)
P1 C26 1.8365(17)
P1 C27 1.889(2)
P1 C31 1.8998(18)
O1 C21 1.3601(19)
O2 C35 1.124(2)
C1 C5 1.420(2)
C1 C2 1.432(2)
C1 C6 1.501(2)
C2 C3 1.424(2)
C2 C7 1.505(2)
C3 C4 1.431(3)
C3 C8 1.501(2)
C4 C5 1.416(2)
C4 C9 1.501(2)
C5 C10 1.506(3)
C11 C12 1.415(2)
C11 C15 1.436(2)
C11 C16 1.502(2)
C12 C13 1.426(2)
C12 C17 1.503(3)
C13 C14 1.426(3)
C13 C18 1.511(3)
C14 C15 1.409(3)
C14 C19 1.500(3)
C15 C20 1.506(3)
C21 C22 1.398(2)
C21 C26 1.406(2)
C22 C23 1.384(3)
C23 C24 1.386(3)
C24 C25 1.383(2)
C25 C26 1.409(2)
C27 C29 1.534(3)
C27 C28 1.536(3)
C27 C30 1.537(3)
C31 C32 1.534(3)
C31 C34 1.535(3)
C31 C33 1.542(3)
F1 C37 1.3527(19)
F2 C38 1.341(2)
F3 C39 1.345(2)
F4 C40 1.342(2)
F5 C41 1.3516(19)
F6 C43 1.3537(19)
F7 C44 1.343(2)
F8 C45 1.342(2)
F9 C46 1.345(2)
F10 C47 1.3507(19)
F11 C49 1.351(2)
F12 C50 1.346(2)
F13 C51 1.344(2)
F14 C52 1.344(2)
F15 C53 1.351(2)
F16 C55 1.3560(19)
F17 C56 1.344(2)
F18 C57 1.3425(19)
F19 C58 1.341(2)
F20 C59 1.3505(19)
C36 C37 1.388(2)
C36 C41 1.396(2)
C36 B1 1.652(2)
C37 C38 1.386(2)
C38 C39 1.377(3)
C39 C40 1.378(3)
C40 C41 1.379(3)
C42 C47 1.389(2)
C42 C43 1.395(2)
C42 B1 1.651(2)
C43 C44 1.383(2)
C44 C45 1.380(3)
C45 C46 1.374(3)
C46 C47 1.390(2)
C48 C49 1.390(2)
C48 C53 1.395(3)
C48 B1 1.655(2)
C49 C50 1.393(3)
C50 C51 1.369(3)
C51 C52 1.380(3)
C52 C53 1.384(2)
C54 C59 1.388(2)
C54 C55 1.394(2)
C54 B1 1.654(2)
C55 C56 1.382(2)
C56 C57 1.376(2)
C57 C58 1.374(3)
C58 C59 1.389(2)
